data_2005069
loop_
_publ_author_name
'Hern\'andez-Padilla, M.'
'Sanchiz, J.'
'Dom\'inguez, S.'
'Mederos, A.'
'Arrieta, J. M.'
'Zu\~niga, F. J.'

_publ_section_title
;Potassium
 Aqua(3,4-toluenediamine-<i>N</i>,<i>N</i>,<i>N</i>',<i>N</i>'-tetraacetato)ferrate(III)--Water
 (1/1.5)
;
_journal_issue 7
_journal_name_full 'Acta Crystallographica Section C'
_journal_page_first 1618
_journal_page_last 1621
_journal_paper_doi 10.1107/S0108270196002697
_journal_volume 52
_journal_year 1996
_chemical_formula_sum 'C15 H19 Fe K N2 O10.5'
_chemical_formula_weight 490.27
_space_group_IT_number 15
_symmetry_cell_setting monoclinic
_symmetry_space_group_name_Hall '-C 2yc'
_symmetry_space_group_name_H-M 'C 1 2/c 1'
_atom_type_scat_source IntTabIV
_cell_angle_alpha 90
_cell_angle_beta 94.50(5)
_cell_angle_gamma 90
_cell_formula_units_Z 8
_cell_length_a 11.018(7)
_cell_length_b 14.184(7)
_cell_length_c 24.780(10)
_cell_measurement_reflns_used 25
_cell_measurement_temperature 293
_cell_measurement_theta_max 25
_cell_measurement_theta_min 10
_cell_volume 3861(3)
_computing_cell_refinement 'CAD-4 Software'
_computing_data_collection 'CAD-4 Software (Enraf-Nonius, 1989)'
_computing_data_reduction 'X-RAY72 System (Stewart, Kruger, Ammon, Dickinson & Hall, 1972)'
_computing_molecular_graphics 'ORTEPII (Johnson, 1976)'
_computing_publication_material 'PARST (Nardelli, 1983)'
_computing_structure_refinement 'SHELXL93 (Sheldrick, 1993)'
_computing_structure_solution 'SHELXS86 (Sheldrick, 1990)'
_diffrn_measurement_device 'Nonius CAD-4'
_diffrn_measurement_method \w/2\q
_diffrn_radiation_type MoK\a
_diffrn_radiation_wavelength 0.71069
_diffrn_reflns_av_R_equivalents 0.1288
_diffrn_reflns_limit_h_max 13
_diffrn_reflns_limit_h_min -13
_diffrn_reflns_limit_k_max 16
_diffrn_reflns_limit_k_min -16
_diffrn_reflns_limit_l_max 29
_diffrn_reflns_limit_l_min 0
_diffrn_reflns_number 7142
_diffrn_reflns_theta_max 29
_diffrn_standards_decay_% 8
_diffrn_standards_interval_time 120
_diffrn_standards_number 3
_exptl_absorpt_coefficient_mu 1.058
_exptl_absorpt_correction_type none
_exptl_crystal_colour orange
_exptl_crystal_density_diffrn 1.687
_exptl_crystal_density_meas ?
_exptl_crystal_description prism
_exptl_crystal_size_max 0.5
_exptl_crystal_size_mid 0.20
_exptl_crystal_size_min 0.10
_refine_diff_density_max 0.91
_refine_diff_density_min -0.89
_refine_ls_extinction_method none
_refine_ls_goodness_of_fit_obs 1.115
_refine_ls_hydrogen_treatment noref
_refine_ls_number_parameters 280
_refine_ls_number_reflns 3340
_refine_ls_R_factor_obs '0.0530 [for 2676 F~o~>4\s(F~o~)]'
_refine_ls_shift/esd_max -0.008
_refine_ls_structure_factor_coef Fsqd
_refine_ls_weighting_scheme
;
w = 1/[\s^2^(F~o~)^2^+(0.0659P)^2^+10.1515P]
where P = [max(F~o~)^2^+2F~o~^2^]/3
;
_refine_ls_wR_factor_obs 0.1432
_reflns_number_observed 2676
_reflns_number_total 3340
_reflns_observed_criterion I>2\s(I)
_cod_data_source_file ab1280.cif
_cod_data_source_block 1
_cod_depositor_comments
;
 Marking attached hydrogen atoms.

 Antanas Vaitkus,
 2017-01-17

 Adding the _atom_site_type_symbol data item.

 Antanas Vaitkus,
 2017-01-17

The following automatic conversions were performed:

'_exptl_crystal_density_meas' value 'not measured' was changed to '?'
- the value is perceived as not measured.

Automatic conversion script
Id: cif_fix_values 3008 2015-01-20 13:52:24Z robertas 
;
_cod_original_cell_volume 3861(4)
_cod_original_sg_symbol_H-M 'C 2/c'
_cod_database_code 2005069

loop_
_symmetry_equiv_pos_as_xyz
x,y,z
-x,-y,-z
x,-y,1/2+z
-x,+y,-1/2-z
1/2+x,1/2+y,z
1/2-x,1/2+y,1/2-z
1/2-x,1/2-y,-z
1/2+x,1/2-y,1/2+z

loop_
_atom_site_aniso_label
_atom_site_aniso_U_11
_atom_site_aniso_U_22
_atom_site_aniso_U_33
_atom_site_aniso_U_12
_atom_site_aniso_U_13
_atom_site_aniso_U_23
Fe1 .0280(10) .0270(10) .0230(10) .0010(10) .0000(10) .0020(10)
OW1 .088(3) .030(2) .026(2) .019(2) .003(2) .0000(10)
C1 .042(2) .043(3) .036(2) -.002(2) .005(2) -.010(2)
C2 .026(2) .040(2) .030(2) -.008(2) .0070(10) -.006(2)
C3 .038(2) .047(2) .022(2) -.005(2) .004(2) -.004(2)
C4 .038(2) .038(2) .024(2) -.001(2) .001(2) .003(2)
C5 .023(2) .033(2) .024(2) -.005(2) .0020(10) -.001(2)
C6 .024(2) .032(2) .021(2) -.0040(10) .0020(10) -.0030(10)
C7 .030(2) .030(2) .031(2) .002(2) .000(2) -.002(2)
N1 .028(2) .027(2) .0220(10) -.0010(10) -.0030(10) -.0010(10)
C8 .043(2) .028(2) .025(2) -.008(2) .000(2) .000(2)
C9 .041(2) .031(2) .027(2) -.003(2) .000(2) .004(2)
O9A .115(3) .032(2) .037(2) -.013(2) .026(2) .0060(10)
O9B .055(2) .029(2) .0230(10) .0030(10) .0010(10) .0000(10)
C10 .029(2) .034(2) .030(2) .003(2) -.0060(10) .000(2)
C11 .030(2) .035(2) .021(2) -.002(2) -.0050(10) .002(2)
O11A .0280(10) .044(2) .0330(10) -.0030(10) -.0020(10) .0020(10)
O11B .0280(10) .028(2) .046(2) -.0010(10) -.0030(10) -.0040(10)
N2 .0220(10) .029(2) .024(2) -.0030(10) -.0010(10) .0030(10)
C12 .033(2) .034(2) .026(2) -.002(2) .0030(10) .003(2)
C13 .031(2) .029(2) .031(2) .001(2) -.004(2) .003(2)
O13A .067(2) .029(2) .038(2) .0040(10) .0000(10) .0030(10)
O13B .043(2) .033(2) .0260(10) .0070(10) .0020(10) .0010(10)
C14 .023(2) .044(3) .033(2) -.001(2) -.005(2) .001(2)
C15 .028(2) .051(3) .042(2) -.002(2) .001(2) .001(2)
O15A .026(2) .119(4) .071(2) -.023(2) -.003(2) .023(2)
O15B .0320(10) .052(2) .0330(10) -.0080(10) .0050(10) .0090(10)
K1 .0450(10) .0520(10) .0390(10) .0090(10) .0020(10) .0020(10)
OW2 .045(3) .100(5) .051(3) .000 .008(2) .000
OW3 .067(3) .040(2) .117(4) .001(2) -.025(3) -.005(3)

loop_
_atom_site_label
_atom_site_type_symbol
_atom_site_fract_x
_atom_site_fract_y
_atom_site_fract_z
_atom_site_U_iso_or_equiv
_atom_site_attached_hydrogens
Fe1 Fe .29060(10) .04560(10) .16190(10) .0260(10) 0
OW1 O .2544(4) .1150(2) .23380(10) .0480(10) 0
C1 C .4325(4) -0.2802(3) -.0357(2) .0400(10) 0
C2 C .3923(3) -0.1919(3) -.0090(2) .0320(10) 0
C3 C .3372(4) -0.1189(3) -.0390(2) .0350(10) 0
C4 C .2973(4) -.0386(3) -.0147(2) .0330(10) 0
C5 C .3100(3) -.0296(3) .04170(10) .0270(10) 0
C6 C .3670(3) -0.1008(3) .07190(10) .0260(10) 0
C7 C .4080(3) -0.1812(3) .0465(2) .0310(10) 0
N1 N .3814(3) -.0914(2) .13030(10) .0260(10) 0
C8 C .3232(4) -0.1693(3) .1582(2) .0320(10) 0
C9 C .3046(4) -0.1392(3) .2152(2) .0330(10) 0
O9A O .2826(4) -0.1976(2) .24920(10) .0610(10) 0
O9B O .3120(3) -.0520(2) .22440(10) .0360(10) 0
C10 C .5122(3) -.0833(3) .1494(2) .0310(10) 0
C11 C .5506(3) .0178(3) .15940(10) .0290(10) 0
O11A O .6599(2) .0367(2) .16540(10) .0350(10) 0
O11B O .4656(2) .0789(2) .16190(10) .0340(10) 0
N2 N .2603(3) .0496(2) .06890(10) .0250(10) 0
C12 C .3126(3) .1403(3) .0535(2) .0310(10) 0
C13 C .2748(3) .2145(3) .0930(2) .0310(10) 0
O13A O .2658(3) .2969(2) .07970(10) .0450(10) 0
O13B O .2536(3) .1824(2) .13990(10) .0340(10) 0
C14 C .1255(3) .0522(3) .0584(2) .0340(10) 0
C15 C .0614(4) .0093(4) .1029(2) .0400(10) 0
O15A O -.0464(3) -.0100(4) .0948(2) .0720(10) 0
O15B O .1251(2) -.0053(2) .14820(10) .0390(10) 0
K1 K .34210(10) .39580(10) .17220(10) .0450(10) 0
OW2 O .5000 .4854(5) .2500 .065(2) 2
OW3 O .5263(4) .2673(3) .1877(2) .076(2) 0
H1 H .270(5) .090(4) .266(2) .048(3) 0
H2 H .234(5) .171(5) .237(2) .048(3) 0
H1A H .4145(4) -0.2754(3) -.0741(2) .048(3) 0
H1B H .3901(4) -0.3333(3) -.0222(2) .048(3) 0
H1C H .5185(4) -0.2884(3) -.0278(2) .048(3) 0
H3 H .3269(4) -0.1243(3) -.0765(2) .048(3) 0
H4 H .2618(4) .0097(3) -.0358(2) .048(3) 0
H7 H .4467(3) -0.2285(3) .0673(2) .048(3) 0
H8A H .3745(4) -0.2249(3) .1587(2) .048(3) 0
H8B H .2454(4) -0.1847(3) .1391(2) .048(3) 0
H10A H .5613(3) -0.1106(3) .1226(2) .048(3) 0
H10B H .5274(3) -0.1188(3) .1827(2) .048(3) 0
H12A H .2829(3) .1570(3) .0169(2) .048(3) 0
H12B H .4007(3) .1359(3) .0551(2) .048(3) 0
H14A H .1026(3) .0187(3) .0250(2) .048(3) 0
H14B H .0994(3) .1172(3) .0536(2) .048(3) 0
HO3 H .508(4) .198(4) .178(2) .048(3) 0
HO4 H .500(6) .253(5) .213(2) .048(3) 0

loop_
_geom_angle_atom_site_label_1
_geom_angle_atom_site_label_2
_geom_angle_atom_site_label_3
_geom_angle_site_symmetry_1
_geom_angle_site_symmetry_3
_geom_angle
_geom_angle_publ_flag
N2 Fe1 N1 . . 73.70(10) no
O13B Fe1 N2 . . 72.60(10) no
O9B Fe1 N1 . . 70.80(10) no
O9B Fe1 OW1 . . 72.40(10) no
O13B Fe1 OW1 . . 74.60(10) no
O11B Fe1 O9B . . 96.10(10) no
O11B Fe1 N2 . . 93.30(10) no
O15B Fe1 N1 . . 92.90(10) no
O15B Fe1 N2 . . 77.10(10) no
O15B Fe1 O9B . . 86.10(10) no
O11B Fe1 N1 . . 76.00(10) no
O13B Fe1 N1 . . 141.00(10) no
O9B Fe1 N2 . . 139.60(10) no
O15B Fe1 O11B . . 167.20(10) no
O13B Fe1 O9B . . 147.00(10) no
O11B Fe1 O13B . . 87.00(10) no
O15B Fe1 O13B . . 98.00(10) no
OW1 Fe1 N1 . . 141.70(10) no
OW1 Fe1 N2 . . 144.60(10) no
O11B Fe1 OW1 . . 97.9(2) no
O15B Fe1 OW1 . . 94.8(2) no
C5 N2 Fe1 . . 114.7(2) yes
C5 N2 C14 . . 110.4(3) yes
C6 N1 Fe1 . . 113.1(2) yes
C6 N1 C10 . . 110.7(3) yes
C12 N2 Fe1 . . 104.5(2) yes
C12 N2 C14 . . 109.8(3) yes
N1 C8 C9 . . 108.9(3) yes
N2 C12 C13 . . 107.9(3) yes
O9B C9 C8 . . 116.0(4) yes
O13B C13 C12 . . 114.6(3) yes
C9 O9B Fe1 . . 121.1(2) yes
C13 O13B Fe1 . . 121.9(3) yes
C10 N1 Fe1 . . 104.9(2) yes
C5 N2 C12 . . 113.0(3) yes
C5 C6 N1 . . 118.9(3) yes
C8 N1 Fe1 . . 104.5(2) yes
C8 N1 C10 . . 110.8(3) yes
C14 N2 Fe1 . . 103.9(2) yes
C6 C5 N2 . . 119.5(3) yes
N1 C10 C11 . . 112.2(3) yes
N2 C14 C15 . . 112.7(3) yes
O11B C11 C10 . . 117.0(3) yes
O15B C15 C14 . . 116.9(3) yes
C11 O11B Fe1 . . 123.6(3) yes
C15 O15B Fe1 . . 121.6(3) yes
C4 C5 N2 . . 121.7(3) no
C5 C6 C7 . . 120.3(3) no
C7 C6 N1 . . 120.8(3) no
C2 C7 C6 . . 121.4(4) no
C6 N1 C8 . . 112.4(3) no
O9A C9 O9B . . 123.7(4) no
O9A C9 C8 . . 120.3(4) no
O9A C9 K1 . 6_545 52.7(2) no
O9B C9 K1 . 6_545 74.5(2) no
C8 C9 K1 . 6_545 158.2(3) no
C9 O9A K1 . 6_545 107.1(3) no
C9 O9B K1 . 6_545 183.7(2) no
Fe1 O9B K1 . 6_545 134.45(13) no
O11A C11 O11B . . 124.0(4) no
O11A C11 C10 . . 119.0(4) no
C11 O11A K1 . 5_545 122.4(3) no
O13A C13 O13B . . 124.6(4) no
O13A C13 C12 . . 120.8(4) no
O13A C13 K1 . . 54.5(2) no
O13B C13 K1 . . 77.6(2) no
C12 C13 K1 . . 150.2(2) no
C13 O13A K1 . . 104.5(2) no
C13 O13B K1 . . 79.7(2) no
Fe1 O13B K1 . . 139.88(12) no
O15A C15 O15B . . 124.2(4) no
O15A C15 C14 . . 118.9(4) no
O15A C15 K1 . 5_445 43.1(3) no
O15B C15 K1 . 5_445 81.2(2) no
C14 C15 K1 . 5_445 161.4(3) no
C15 O15A K1 . 5_445 119.0(3) no
O15A K1 OW3 5 . 93.2(2) no
O15A K1 O13A 5 . 77.76(12) no
OW3 K1 O13A . . 87.27(14) no
O15A K1 OW2 5 . 88.36(12) no
OW3 K1 OW2 . . 77.9(2) no
O13A K1 OW2 . . 159.15(9) no
O15A K1 O9A 5 6 177.54(13) no
OW3 K1 O9A . 6 89.2(2) no
O13A K1 O9A . 6 101.73(11) no
OW2 K1 O9A . 6 92.77(11) no
O15A K1 O11A 5 5_445 88.15(12) no
OW3 K1 O11A . 5_445 174.64(13) no
O13A K1 O11A . 5_445 98.08(10) no
OW2 K1 O11A . 5_445 96.93(13) no
O9A K1 O11A 6 5_445 89.54(11) no
O15A K1 O13B 5 . 115.30(12) no
OW3 K1 O13B . . 67.67(12) no
O13A K1 O13B . . 42.20(8) no
OW2 K1 O13B . . 138.46(14) no
O9A K1 O13B 6 . 65.07(9) no
O11A K1 O13B 5_455 . 116.38(9) no
O15A K1 O9B 5 6 137.34(13) no
OW3 K1 O9B . 6 117.83(14) no
O13A K1 O9B . 6 128.55(10) no
OW2 K1 O9B . 6 71.97(7) no
O9A K1 O9B 6 6 41.34(9) no
O11A K1 O9B 5_455 6 58.48(8) no
O13B K1 O9B . 6 103.85(8) no
O15A K1 C13 5 . 93.24(13) no
OW3 K1 C13 . . 72.08(13) no
O13A K1 C13 . . 21.02(9) no
OW2 K1 C13 . . 150.01(13) no
O9A K1 C13 6 . 86.87(11) no
O11A K1 C13 5_455 . 113.05(10) no
O13B K1 C13 . . 22.68(9) no
O9B K1 C13 6 . 122.65(10) no
O15A K1 C9 5 6 158.80(14) no
OW3 K1 C9 . 6 100.6(2) no
O13A K1 C9 . 6 118.59(11) no
OW2 K1 C9 . 6 79.01(9) no
O9A K1 C9 6 6 20.25(10) no
O11A K1 C9 5_455 6 76.70(10) no
O13B K1 C9 . 6 85.02(9) no
O9B K1 C9 6 6 21.81(9) no
C13 K1 C9 . 6 106.23(11) no
O15A K1 C15 5 5 17.91(10) no
OW3 K1 C15 . 5 80.82(14) no
O13A K1 C15 . 5 90.15(11) no
OW2 K1 C15 . 5 73.18(10) no
O9A K1 C15 6 5 164.15(12) no
O11A K1 C15 5_455 5 99.24(11) no
O13B K1 C15 . 5 121.04(10) no
O9B K1 C15 6 5 135.08(10) no
C13 K1 C15 . 5 101.56(11) no
C9 K1 C15 6 5 151.23(11) no
O15A K1 K1 5 4_656 102.66(8) no
OW3 K1 K1 . 4_656 54.93(11) no
O13A K1 K1 . 4_656 142.20(7) no
OW2 K1 K1 . 4_656 27.01(13) no
O9A K1 K1 6 4_656 79.24(10) no
O11A K1 K1 5_455 4_656 119.71(7) no
O13B K1 K1 . 4_656 111.53(5) no
O9B K1 K1 6 4_656 76.59(7) no
C13 K1 K1 . 4_656 124.97(7) no
C9 K1 K1 6 4_656 73.20(8) no
C15 K1 K1 5 4_656 84.94(8) no
K1 OW2 K1 . 4_656 126.0(3) no

loop_
_geom_bond_atom_site_label_1
_geom_bond_atom_site_label_2
_geom_bond_site_symmetry_2
_geom_bond_distance
_geom_bond_publ_flag
Fe1 N1 . 2.349(3) yes
Fe1 O9B . 2.078(3) yes
Fe1 O13B . 2.047(3) yes
Fe1 OW1 . 2.101(3) yes
N1 C8 . 1.476(5) yes
C5 N2 . 1.439(5) yes
N2 C14 . 1.488(4) yes
C9 O9B . 1.259(5) yes
C11 O11B . 1.282(5) yes
C13 O13B . 1.287(5) yes
C15 O15B . 1.293(5) yes
K1 OW3 . 2.732(5) yes
K1 O15A 5 2.711(4) yes
K1 O11A 5_455 2.828(3) yes
Fe1 N2 . 2.304(3) yes
Fe1 O11B . 1.984(3) yes
Fe1 O15B . 1.966(3) yes
C6 N1 . 1.449(4) yes
N1 C10 . 1.486(5) yes
N2 C12 . 1.472(5) yes
C9 O9A . 1.220(5) yes
C11 O11A . 1.231(5) yes
C13 O13A . 1.217(5) yes
C15 O15A . 1.219(5) yes
K1 OW2 . 2.798(4) yes
K1 O13A . 2.762(3) yes
K1 O9A 6 2.803(4) yes
C1 C2 . 1.498(6) no
C2 C7 . 1.381(5) no
C2 C3 . 1.386(6) no
C3 C4 . 1.377(6) no
C4 C5 . 1.400(5) no
C5 C6 . 1.379(5) no
C6 C7 . 1.394(6) no
C8 C9 . 1.505(5) no
C10 C11 . 1.509(6) no
C12 C13 . 1.517(6) no
C14 C15 . 1.486(6) no
C9 K1 6_545 3.369(4) no
O9A K1 6_545 2.803(4) no
O9B K1 6_545 3.267(3) no
O11A K1 5_545 2.828(3) no
O13B K1 . 3.261(3) no
C15 K1 5_445 3.470(5) no
O15A K1 5_445 2.711(4) no
K1 O15A 5 2.711(4) no
K1 O9A 6 2.803(4) no
K1 O11A 5_455 2.828(3) no
K1 O9B 6 3.267(3) no
K1 C9 6 3.369(4) no
K1 C15 5 3.470(5) no
K1 K1 4_656 4.986(3) no
OW2 K1 4_656 2.798(4) no
